data_4076228
loop_
_publ_author_name
'Umezawa-Vizzini, Kayo'
'Lee, T. Randall'

_publ_section_title
;
 Reversible Olefin&#x2212;Hydride Insertion in the Cationic Ruthenium
 Complexes [(\h6-C6H5CH2CH2PR2)RuH(CH2CH2)]+
;
_journal_issue 6
_journal_name_full Organometallics
_journal_page_first 1448
_journal_paper_doi 10.1021/om0301987
_journal_volume 23
_journal_year 2004
_chemical_formula_moiety 'C22 H36 P Ru +, P F6 -'
_chemical_formula_sum 'C22 H36 F6 P2 Ru'
_chemical_formula_weight 577.52
_chemical_name_systematic
; 
 ? 
;
_space_group_IT_number 15
_symmetry_cell_setting monoclinic
_symmetry_space_group_name_Hall '-I 2ya'
_symmetry_space_group_name_H-M 'I 1 2/a 1'
_atom_sites_solution_hydrogens geom
_atom_sites_solution_primary direct
_atom_sites_solution_secondary difmap
_audit_creation_method SHELXL-97
_cell_angle_alpha 90.00
_cell_angle_beta 101.994(1)
_cell_angle_gamma 90.00
_cell_formula_units_Z 8
_cell_length_a 18.5840(6)
_cell_length_b 7.9942(3)
_cell_length_c 32.5174(10)
_cell_measurement_reflns_used 7647
_cell_measurement_temperature 223(2)
_cell_measurement_theta_max 23.50
_cell_measurement_theta_min 1.28
_cell_volume 4725.5(3)
_computing_cell_refinement 'Bruker SAINT software (Bruker, 1999)'
_computing_data_collection 'Siemens SMART software (Siemens, 1996)'
_computing_data_reduction 'Bruker SAINT software (Bruker, 1999)'
_computing_structure_refinement 'SHELXL-97 (Sheldrick, 1997)'
_computing_structure_solution 'SHELXS-97 (Sheldrick, 1997)'
_diffrn_ambient_temperature 223(2)
_diffrn_detector_area_resol_mean 1K
_diffrn_measured_fraction_theta_full 0.998
_diffrn_measured_fraction_theta_max 0.998
_diffrn_measurement_device_type 'Siemens SMART CCD'
_diffrn_measurement_method CCD
_diffrn_radiation_monochromator graphite
_diffrn_radiation_source 'fine-focus sealed tube'
_diffrn_radiation_type MoK\a
_diffrn_radiation_wavelength 0.71073
_diffrn_reflns_av_R_equivalents 0.0243
_diffrn_reflns_av_sigmaI/netI 0.0120
_diffrn_reflns_limit_h_max 20
_diffrn_reflns_limit_h_min -20
_diffrn_reflns_limit_k_max 8
_diffrn_reflns_limit_k_min 0
_diffrn_reflns_limit_l_max 36
_diffrn_reflns_limit_l_min 0
_diffrn_reflns_number 10940
_diffrn_reflns_theta_full 23.50
_diffrn_reflns_theta_max 23.50
_diffrn_reflns_theta_min 1.28
_diffrn_standards_decay_% 0.0
_exptl_absorpt_coefficient_mu 0.854
_exptl_absorpt_correction_T_max 0.8349
_exptl_absorpt_correction_T_min 0.7207
_exptl_absorpt_correction_type empirical
_exptl_crystal_colour 'Pale yellow'
_exptl_crystal_density_diffrn 1.624
_exptl_crystal_density_method 'not measured'
_exptl_crystal_description 'Thick plate'
_exptl_crystal_F_000 2368
_exptl_crystal_size_max 0.28
_exptl_crystal_size_mid 0.20
_exptl_crystal_size_min 0.10
_refine_diff_density_max 0.438
_refine_diff_density_min -0.343
_refine_diff_density_rms 0.131
_refine_ls_extinction_coef 0.00182(8)
_refine_ls_extinction_expression Fc^*^=kFc[1+0.001xFc^2^\l^3^/sin(2\q)]^-1/4^
_refine_ls_extinction_method SHELXL
_refine_ls_goodness_of_fit_ref 1.390
_refine_ls_hydrogen_treatment mixed
_refine_ls_matrix_type full
_refine_ls_number_parameters 297
_refine_ls_number_reflns 3493
_refine_ls_number_restraints 0
_refine_ls_restrained_S_all 1.390
_refine_ls_R_factor_all 0.0284
_refine_ls_R_factor_gt 0.0204
_refine_ls_shift/su_max 1.057
_refine_ls_shift/su_mean 0.015
_refine_ls_structure_factor_coef Fsqd
_refine_ls_weighting_details 'calc w=1/[\s^2^(Fo^2^)+(0.0296P)^2^+8.4936P] where P=(Fo^2^+2Fc^2^)/3'
_refine_ls_weighting_scheme calc
_refine_ls_wR_factor_gt 0.0524
_refine_ls_wR_factor_ref 0.0749
_reflns_number_gt 3036
_reflns_number_total 3780
_reflns_threshold_expression >4sigma(I)
_cod_data_source_file om0301987.cif
_cod_data_source_block k563
_cod_depositor_comments
;
The following automatic conversions were performed:

'_symmetry_cell_setting' value 'Monoclinic' changed to 'monoclinic'
according to /home/saulius/struct/CIF-dictionaries/cif_core.dic
dictionary named 'cif_core.dic' version 2.4.1 from
2010-06-29.

'_exptl_absorpt_correction_type' value 'Empirical'
changed to 'empirical' according to
/home/saulius/struct/CIF-dictionaries/cif_core.dic dictionary named
'cif_core.dic' version 2.4.1 from 2010-06-29.

Automatic conversion script
Id: cif_fix_values 1715 2011-07-08 13:25:40Z adriana 
;
_cod_original_sg_symbol_H-M I2/a
_cod_database_code 4076228

loop_
_symmetry_equiv_pos_as_xyz
'x, y, z'
'-x+1/2, y, -z'
'x+1/2, y+1/2, z+1/2'
'-x+1, y+1/2, -z+1/2'
'-x, -y, -z'
'x-1/2, -y, z'
'-x+1/2, -y+1/2, -z+1/2'
'x, -y+1/2, z+1/2'

loop_
_atom_site_label
_atom_site_type_symbol
_atom_site_fract_x
_atom_site_fract_y
_atom_site_fract_z
_atom_site_U_iso_or_equiv
_atom_site_adp_type
_atom_site_occupancy
_atom_site_symmetry_multiplicity
_atom_site_calc_flag
_atom_site_refinement_flags
Ru Ru 0.410136(13) 0.58769(3) 0.098546(7) 0.02217(12) Uani 1 1 d .
H1M H 0.364(2) 0.549(5) 0.1290(12) 0.051(11) Uiso 1 1 d .
P1 P 0.47062(4) 0.36281(10) 0.13368(2) 0.01948(19) Uani 1 1 d .
P2 P 0.16306(5) 0.07943(12) 0.06051(3) 0.0346(2) Uani 1 1 d .
F1 F 0.16683(13) 0.0660(3) 0.01220(7) 0.0504(6) Uani 1 1 d .
F2 F 0.15891(18) 0.0938(4) 0.10856(8) 0.0813(9) Uani 1 1 d .
F3 F 0.1591(2) 0.2755(3) 0.05576(9) 0.0875(10) Uani 1 1 d .
F4 F 0.16691(18) -0.1181(3) 0.06370(10) 0.0806(9) Uani 1 1 d .
F5 F 0.24995(14) 0.0856(4) 0.07237(9) 0.0756(9) Uani 1 1 d .
F6 F 0.07600(14) 0.0712(5) 0.04795(9) 0.0886(11) Uani 1 1 d .
C1 C 0.4230(3) 0.7948(5) 0.14399(13) 0.0435(10) Uani 1 1 d .
H1A H 0.393(2) 0.876(5) 0.1301(13) 0.052 Uiso 1 1 d .
H1B H 0.411(2) 0.767(5) 0.1690(13) 0.052 Uiso 1 1 d .
C2 C 0.4904(2) 0.7599(4) 0.13542(12) 0.0364(8) Uani 1 1 d .
H2A H 0.526(2) 0.704(5) 0.1555(12) 0.044 Uiso 1 1 d .
H2B H 0.507(2) 0.820(5) 0.1172(12) 0.044 Uiso 1 1 d .
C3 C 0.46437(18) 0.1992(4) 0.09287(9) 0.0267(7) Uani 1 1 d .
H3A H 0.5053 0.1205 0.1009 0.032 Uiso 1 1 calc R
H3B H 0.4184 0.1368 0.0908 0.032 Uiso 1 1 calc R
C4 C 0.46684(18) 0.2763(4) 0.04978(9) 0.0293(7) Uani 1 1 d .
H4A H 0.5178 0.3025 0.0485 0.035 Uiso 1 1 calc R
H4B H 0.4479 0.1957 0.0275 0.035 Uiso 1 1 calc R
C5 C 0.42107(18) 0.4338(4) 0.04306(9) 0.0280(7) Uani 1 1 d .
C6 C 0.45333(19) 0.5904(4) 0.03765(10) 0.0304(8) Uani 1 1 d .
H6 H 0.5070 0.5972 0.0391 0.036 Uiso 1 1 calc R
C7 C 0.4127(2) 0.7388(4) 0.03880(10) 0.0344(8) Uani 1 1 d .
H7 H 0.4388 0.8475 0.0414 0.041 Uiso 1 1 calc R
C8 C 0.3390(2) 0.7339(5) 0.04322(10) 0.0385(9) Uani 1 1 d .
H8 H 0.3140 0.8383 0.0488 0.046 Uiso 1 1 calc R
C9 C 0.3067(2) 0.5789(5) 0.04797(11) 0.0381(9) Uani 1 1 d .
H9 H 0.2583 0.5756 0.0562 0.046 Uiso 1 1 calc R
C10 C 0.34661(19) 0.4288(4) 0.04757(10) 0.0324(8) Uani 1 1 d .
H10 H 0.3253 0.3219 0.0547 0.039 Uiso 1 1 calc R
C11 C 0.43263(16) 0.2647(4) 0.17599(9) 0.0230(7) Uani 1 1 d .
H11 H 0.4588 0.1573 0.1831 0.028 Uiso 1 1 calc R
C12 C 0.35048(17) 0.2252(4) 0.16368(10) 0.0299(7) Uani 1 1 d .
H12A H 0.3230 0.3289 0.1556 0.036 Uiso 1 1 calc R
H12B H 0.3415 0.1502 0.1393 0.036 Uiso 1 1 calc R
C13 C 0.3229(2) 0.1428(5) 0.19992(12) 0.0407(9) Uani 1 1 d .
H13A H 0.2697 0.1246 0.1916 0.049 Uiso 1 1 calc R
H13B H 0.3466 0.0335 0.2060 0.049 Uiso 1 1 calc R
C14 C 0.3393(2) 0.2505(5) 0.23914(12) 0.0444(10) Uani 1 1 d .
H14A H 0.3108 0.3542 0.2340 0.053 Uiso 1 1 calc R
H14B H 0.3241 0.1910 0.2623 0.053 Uiso 1 1 calc R
C15 C 0.4204(2) 0.2925(5) 0.25166(10) 0.0389(9) Uani 1 1 d .
H15A H 0.4484 0.1899 0.2603 0.047 Uiso 1 1 calc R
H15B H 0.4284 0.3688 0.2758 0.047 Uiso 1 1 calc R
C16 C 0.44843(19) 0.3737(4) 0.21554(10) 0.0299(7) Uani 1 1 d .
H16A H 0.5016 0.3921 0.2241 0.036 Uiso 1 1 calc R
H16B H 0.4247 0.4828 0.2092 0.036 Uiso 1 1 calc R
C17 C 0.57008(16) 0.3783(4) 0.15722(10) 0.0236(7) Uani 1 1 d .
H17 H 0.5753 0.4672 0.1788 0.028 Uiso 1 1 calc R
C18 C 0.60395(17) 0.2193(4) 0.17982(11) 0.0331(8) Uani 1 1 d .
H18A H 0.5760 0.1861 0.2009 0.040 Uiso 1 1 calc R
H18B H 0.6013 0.1280 0.1595 0.040 Uiso 1 1 calc R
C19 C 0.68410(18) 0.2501(5) 0.20114(12) 0.0410(9) Uani 1 1 d .
H19A H 0.6861 0.3330 0.2236 0.049 Uiso 1 1 calc R
H19B H 0.7056 0.1458 0.2140 0.049 Uiso 1 1 calc R
C20 C 0.72933(19) 0.3124(5) 0.17029(12) 0.0443(10) Uani 1 1 d .
H20A H 0.7792 0.3395 0.1856 0.053 Uiso 1 1 calc R
H20B H 0.7331 0.2234 0.1501 0.053 Uiso 1 1 calc R
C21 C 0.69500(18) 0.4660(5) 0.14675(12) 0.0398(9) Uani 1 1 d .
H21A H 0.7232 0.4972 0.1256 0.048 Uiso 1 1 calc R
H21B H 0.6973 0.5595 0.1665 0.048 Uiso 1 1 calc R
C22 C 0.61500(17) 0.4345(4) 0.12524(11) 0.0306(8) Uani 1 1 d .
H22A H 0.6129 0.3481 0.1037 0.037 Uiso 1 1 calc R
H22B H 0.5937 0.5373 0.1114 0.037 Uiso 1 1 calc R

loop_
_atom_site_aniso_label
_atom_site_aniso_U_11
_atom_site_aniso_U_22
_atom_site_aniso_U_33
_atom_site_aniso_U_23
_atom_site_aniso_U_13
_atom_site_aniso_U_12
Ru 0.02449(17) 0.02046(17) 0.02213(17) 0.00401(10) 0.00618(10) 0.00320(10)
P1 0.0204(4) 0.0188(4) 0.0195(4) 0.0011(3) 0.0047(3) -0.0001(3)
P2 0.0353(5) 0.0345(5) 0.0348(5) 0.0025(4) 0.0092(4) 0.0004(4)
F1 0.0586(14) 0.0567(14) 0.0375(12) -0.0061(10) 0.0138(10) 0.0047(11)
F2 0.099(2) 0.111(3) 0.0381(14) 0.0108(14) 0.0258(14) 0.0208(18)
F3 0.160(3) 0.0358(14) 0.0763(19) -0.0060(13) 0.0458(19) 0.0118(17)
F4 0.108(2) 0.0418(15) 0.091(2) 0.0179(14) 0.0176(18) -0.0050(15)
F5 0.0425(14) 0.111(2) 0.0667(18) -0.0124(16) -0.0041(12) -0.0124(14)
F6 0.0355(14) 0.150(3) 0.082(2) 0.0300(19) 0.0159(13) 0.0096(16)
C1 0.069(3) 0.025(2) 0.040(2) -0.0060(17) 0.020(2) 0.0021(19)
C2 0.051(2) 0.0205(18) 0.036(2) -0.0025(15) 0.0033(17) -0.0026(17)
C3 0.0349(18) 0.0202(16) 0.0246(17) -0.0026(13) 0.0056(14) -0.0005(14)
C4 0.0375(19) 0.0286(18) 0.0217(16) -0.0043(14) 0.0058(14) 0.0001(15)
C5 0.0339(18) 0.0333(19) 0.0151(15) 0.0006(13) 0.0012(13) 0.0002(15)
C6 0.0365(19) 0.036(2) 0.0195(16) 0.0046(14) 0.0075(14) 0.0011(15)
C7 0.048(2) 0.0309(19) 0.0238(17) 0.0089(14) 0.0054(15) 0.0044(16)
C8 0.044(2) 0.042(2) 0.0272(18) 0.0114(16) 0.0026(15) 0.0146(18)
C9 0.0303(19) 0.052(2) 0.0285(19) 0.0062(17) -0.0018(15) 0.0056(17)
C10 0.0325(19) 0.038(2) 0.0243(17) 0.0031(14) -0.0010(14) -0.0029(15)
C11 0.0237(16) 0.0223(16) 0.0233(16) 0.0052(13) 0.0061(12) 0.0017(13)
C12 0.0260(17) 0.0297(18) 0.0347(19) 0.0044(15) 0.0078(14) -0.0017(14)
C13 0.036(2) 0.038(2) 0.053(2) 0.0078(18) 0.0196(17) -0.0045(17)
C14 0.049(2) 0.047(2) 0.045(2) 0.0140(18) 0.0307(18) 0.0054(19)
C15 0.055(2) 0.039(2) 0.0257(18) 0.0051(16) 0.0151(16) 0.0084(18)
C16 0.0333(19) 0.0319(18) 0.0252(17) 0.0007(14) 0.0076(14) 0.0003(15)
C17 0.0207(16) 0.0245(17) 0.0255(16) -0.0012(13) 0.0044(13) -0.0008(13)
C18 0.0254(17) 0.0349(19) 0.0382(19) 0.0059(16) 0.0045(14) 0.0051(15)
C19 0.0291(19) 0.045(2) 0.044(2) 0.0022(18) -0.0038(16) 0.0076(17)
C20 0.0213(18) 0.060(3) 0.049(2) -0.009(2) 0.0024(16) 0.0024(17)
C21 0.0269(19) 0.051(2) 0.043(2) -0.0053(18) 0.0113(16) -0.0090(17)
C22 0.0235(17) 0.037(2) 0.0327(18) -0.0006(15) 0.0082(14) -0.0021(14)

loop_
_atom_type_symbol
_atom_type_description
_atom_type_scat_dispersion_real
_atom_type_scat_dispersion_imag
_atom_type_scat_source
C C 0.0033 0.0016 'International Tables Vol C Tables 4.2.6.8 and 6.1.1.4'
H H 0.0000 0.0000 'International Tables Vol C Tables 4.2.6.8 and 6.1.1.4'
F F 0.0171 0.0103 'International Tables Vol C Tables 4.2.6.8 and 6.1.1.4'
P P 0.1023 0.0942 'International Tables Vol C Tables 4.2.6.8 and 6.1.1.4'
Ru Ru -1.2594 0.8363 'International Tables Vol C Tables 4.2.6.8 and 6.1.1.4'

loop_
_geom_angle_atom_site_label_1
_geom_angle_atom_site_label_2
_geom_angle_atom_site_label_3
_geom_angle
H1M Ru C2 100.8(15)
H1M Ru C1 72.7(15)
C2 Ru C1 36.26(15)
H1M Ru C10 95.2(15)
C2 Ru C10 164.02(14)
C1 Ru C10 153.92(15)
H1M Ru C5 126.4(15)
C2 Ru C5 128.53(14)
C1 Ru C5 160.83(14)
C10 Ru C5 37.27(12)
H1M Ru C9 87.7(15)
C2 Ru C9 142.87(14)
C1 Ru C9 118.07(16)
C10 Ru C9 36.75(13)
C5 Ru C9 66.41(13)
H1M Ru C6 160.8(15)
C2 Ru C6 98.40(14)
C1 Ru C6 124.49(14)
C10 Ru C6 65.61(12)
C5 Ru C6 36.49(12)
C9 Ru C6 76.60(13)
H1M Ru P1 77.9(15)
C2 Ru P1 90.71(10)
C1 Ru P1 106.35(12)
C10 Ru P1 93.03(9)
C5 Ru P1 81.55(8)
C9 Ru P1 126.40(10)
C6 Ru P1 102.40(8)
H1M Ru C7 143.1(15)
C2 Ru C7 90.05(14)
C1 Ru C7 98.85(14)
C10 Ru C7 76.76(13)
C5 Ru C7 65.41(12)
C9 Ru C7 64.17(13)
C6 Ru C7 35.86(12)
P1 Ru C7 137.65(9)
H1M Ru C8 108.3(15)
C2 Ru C8 108.75(14)
C1 Ru C8 96.14(15)
C10 Ru C8 65.17(13)
C5 Ru C8 77.46(12)
C9 Ru C8 35.61(13)
C6 Ru C8 64.46(12)
P1 Ru C8 157.47(10)
C7 Ru C8 35.54(13)
C11 P1 C3 104.91(14)
C11 P1 C17 102.93(14)
C3 P1 C17 104.62(15)
C11 P1 Ru 118.70(10)
C3 P1 Ru 104.21(10)
C17 P1 Ru 119.78(10)
F3 P2 F5 91.00(18)
F3 P2 F2 90.78(16)
F5 P2 F2 90.78(16)
F3 P2 F4 178.15(17)
F5 P2 F4 89.17(17)
F2 P2 F4 91.06(17)
F3 P2 F6 89.50(19)
F5 P2 F6 179.03(18)
F2 P2 F6 90.04(17)
F4 P2 F6 90.30(18)
F3 P2 F1 88.93(14)
F5 P2 F1 89.47(14)
F2 P2 F1 179.62(17)
F4 P2 F1 89.23(15)
F6 P2 F1 89.70(15)
C2 C1 Ru 71.7(2)
C1 C2 Ru 72.0(2)
C4 C3 P1 111.1(2)
C5 C4 C3 110.1(3)
C6 C5 C10 119.0(3)
C6 C5 C4 121.0(3)
C10 C5 C4 119.5(3)
C6 C5 Ru 74.01(18)
C10 C5 Ru 71.18(19)
C4 C5 Ru 119.1(2)
C7 C6 C5 119.9(3)
C7 C6 Ru 72.48(18)
C5 C6 Ru 69.50(18)
C8 C7 C6 121.1(3)
C8 C7 Ru 72.95(19)
C6 C7 Ru 71.66(18)
C9 C8 C7 119.0(3)
C9 C8 Ru 69.90(19)
C7 C8 Ru 71.51(18)
C8 C9 C10 120.9(3)
C8 C9 Ru 74.5(2)
C10 C9 Ru 70.33(19)
C9 C10 C5 120.1(3)
C9 C10 Ru 72.9(2)
C5 C10 Ru 71.55(18)
C12 C11 C16 110.1(3)
C12 C11 P1 114.1(2)
C16 C11 P1 110.4(2)
C13 C12 C11 111.3(3)
C14 C13 C12 111.3(3)
C15 C14 C13 111.5(3)
C14 C15 C16 111.6(3)
C15 C16 C11 111.6(3)
C22 C17 C18 109.9(3)
C22 C17 P1 112.2(2)
C18 C17 P1 114.6(2)
C19 C18 C17 110.4(3)
C20 C19 C18 112.0(3)
C21 C20 C19 111.5(3)
C20 C21 C22 111.4(3)
C21 C22 C17 110.7(3)

loop_
_geom_bond_atom_site_label_1
_geom_bond_atom_site_label_2
_geom_bond_distance
Ru H1M 1.47(4)
Ru C2 2.195(4)
Ru C1 2.199(4)
Ru C10 2.223(3)
Ru C5 2.228(3)
Ru C9 2.257(3)
Ru C6 2.286(3)
Ru P1 2.2950(8)
Ru C7 2.297(3)
Ru C8 2.315(3)
P1 C11 1.847(3)
P1 C3 1.850(3)
P1 C17 1.852(3)
P2 F3 1.575(3)
P2 F5 1.581(3)
P2 F2 1.585(3)
P2 F4 1.583(3)
P2 F6 1.586(3)
P2 F1 1.591(2)
C1 C2 1.367(6)
C3 C4 1.540(4)
C4 C5 1.510(5)
C5 C6 1.414(5)
C5 C10 1.422(5)
C6 C7 1.411(5)
C7 C8 1.408(5)
C8 C9 1.399(5)
C9 C10 1.412(5)
C11 C12 1.529(4)
C11 C16 1.531(4)
C12 C13 1.529(5)
C13 C14 1.516(5)
C14 C15 1.515(5)
C15 C16 1.525(5)
C17 C22 1.530(4)
C17 C18 1.536(4)
C18 C19 1.527(4)
C19 C20 1.520(5)
C20 C21 1.516(6)
C21 C22 1.527(4)

loop_
_geom_torsion_atom_site_label_1
_geom_torsion_atom_site_label_2
_geom_torsion_atom_site_label_3
_geom_torsion_atom_site_label_4
_geom_torsion
H1M Ru P1 C11 0.6(15)
C2 Ru P1 C11 101.53(16)
C1 Ru P1 C11 68.33(17)
C10 Ru P1 C11 -94.01(15)
C5 Ru P1 C11 -129.57(14)
C9 Ru P1 C11 -77.32(17)
C6 Ru P1 C11 -159.70(14)
C7 Ru P1 C11 -167.62(17)
C8 Ru P1 C11 -108.2(3)
H1M Ru P1 C3 116.8(15)
C2 Ru P1 C3 -142.28(15)
C1 Ru P1 C3 -175.48(16)
C10 Ru P1 C3 22.17(14)
C5 Ru P1 C3 -13.38(14)
C9 Ru P1 C3 38.87(17)
C6 Ru P1 C3 -43.52(14)
C7 Ru P1 C3 -51.44(18)
C8 Ru P1 C3 8.0(3)
H1M Ru P1 C17 -126.8(15)
C2 Ru P1 C17 -25.87(16)
C1 Ru P1 C17 -59.07(17)
C10 Ru P1 C17 138.59(15)
C5 Ru P1 C17 103.03(15)
C9 Ru P1 C17 155.28(17)
C6 Ru P1 C17 72.90(15)
C7 Ru P1 C17 64.98(18)
C8 Ru P1 C17 124.5(3)
H1M Ru C1 C2 139.1(16)
C10 Ru C1 C2 -155.8(3)
C5 Ru C1 C2 -44.4(6)
C9 Ru C1 C2 -143.2(2)
C6 Ru C1 C2 -50.5(3)
P1 Ru C1 C2 67.8(2)
C7 Ru C1 C2 -77.8(3)
C8 Ru C1 C2 -113.6(3)
H1M Ru C2 C1 -39.5(15)
C10 Ru C2 C1 139.1(5)
C5 Ru C2 C1 162.9(2)
C9 Ru C2 C1 61.1(4)
C6 Ru C2 C1 140.0(2)
P1 Ru C2 C1 -117.3(2)
C7 Ru C2 C1 105.0(3)
C8 Ru C2 C1 74.2(3)
C11 P1 C3 C4 159.3(2)
C17 P1 C3 C4 -92.7(2)
Ru P1 C3 C4 33.9(2)
P1 C3 C4 C5 -41.1(3)
C3 C4 C5 C6 118.5(3)
C3 C4 C5 C10 -53.4(4)
C3 C4 C5 Ru 30.4(3)
H1M Ru C5 C6 167.5(19)
C2 Ru C5 C6 -40.3(3)
C1 Ru C5 C6 -8.4(5)
C10 Ru C5 C6 129.1(3)
C9 Ru C5 C6 99.5(2)
P1 Ru C5 C6 -124.47(19)
C7 Ru C5 C6 28.35(19)
C8 Ru C5 C6 63.8(2)
H1M Ru C5 C10 38.4(19)
C2 Ru C5 C10 -169.4(2)
C1 Ru C5 C10 -137.5(4)
C9 Ru C5 C10 -29.54(19)
C6 Ru C5 C10 -129.1(3)
P1 Ru C5 C10 106.48(18)
C7 Ru C5 C10 -100.7(2)
C8 Ru C5 C10 -65.3(2)
H1M Ru C5 C4 -75.5(19)
C2 Ru C5 C4 76.7(3)
C1 Ru C5 C4 108.6(5)
C10 Ru C5 C4 -113.9(3)
C9 Ru C5 C4 -143.5(3)
C6 Ru C5 C4 117.0(3)
P1 Ru C5 C4 -7.5(2)
C7 Ru C5 C4 145.4(3)
C8 Ru C5 C4 -179.2(3)
C10 C5 C6 C7 3.0(5)
C4 C5 C6 C7 -168.9(3)
Ru C5 C6 C7 -54.2(3)
C10 C5 C6 Ru 57.2(3)
C4 C5 C6 Ru -114.7(3)
H1M Ru C6 C7 100(5)
C2 Ru C6 C7 -78.3(2)
C1 Ru C6 C7 -50.8(3)
C10 Ru C6 C7 101.4(2)
C5 Ru C6 C7 132.5(3)
C9 Ru C6 C7 64.2(2)
P1 Ru C6 C7 -170.88(19)
C8 Ru C6 C7 28.5(2)
H1M Ru C6 C5 -32(5)
C2 Ru C6 C5 149.2(2)
C1 Ru C6 C5 176.7(2)
C10 Ru C6 C5 -31.09(19)
C9 Ru C6 C5 -68.3(2)
P1 Ru C6 C5 56.61(19)
C7 Ru C6 C5 -132.5(3)
C8 Ru C6 C5 -104.0(2)
C5 C6 C7 C8 -3.1(5)
Ru C6 C7 C8 -55.9(3)
C5 C6 C7 Ru 52.8(3)
H1M Ru C7 C8 -15(3)
C2 Ru C7 C8 -123.5(2)
C1 Ru C7 C8 -88.2(2)
C10 Ru C7 C8 65.6(2)
C5 Ru C7 C8 103.3(2)
C9 Ru C7 C8 28.8(2)
C6 Ru C7 C8 132.1(3)
P1 Ru C7 C8 145.40(18)
H1M Ru C7 C6 -147(3)
C2 Ru C7 C6 104.4(2)
C1 Ru C7 C6 139.7(2)
C10 Ru C7 C6 -66.5(2)
C5 Ru C7 C6 -28.8(2)
C9 Ru C7 C6 -103.3(2)
P1 Ru C7 C6 13.3(3)
C8 Ru C7 C6 -132.1(3)
C6 C7 C8 C9 2.2(5)
Ru C7 C8 C9 -53.1(3)
C6 C7 C8 Ru 55.3(3)
H1M Ru C8 C9 -57.7(16)
C2 Ru C8 C9 -166.4(2)
C1 Ru C8 C9 -131.5(2)
C10 Ru C8 C9 29.5(2)
C5 Ru C8 C9 66.8(2)
C6 Ru C8 C9 103.1(2)
P1 Ru C8 C9 45.1(4)
C7 Ru C8 C9 131.9(3)
H1M Ru C8 C7 170.4(16)
C2 Ru C8 C7 61.7(2)
C1 Ru C8 C7 96.6(2)
C10 Ru C8 C7 -102.3(2)
C5 Ru C8 C7 -65.0(2)
C9 Ru C8 C7 -131.9(3)
C6 Ru C8 C7 -28.8(2)
P1 Ru C8 C7 -86.8(3)
C7 C8 C9 C10 -1.2(5)
Ru C8 C9 C10 -55.1(3)
C7 C8 C9 Ru 53.9(3)
H1M Ru C9 C8 126.6(15)
C2 Ru C9 C8 21.6(4)
C1 Ru C9 C8 57.6(3)
C10 Ru C9 C8 -131.6(3)
C5 Ru C9 C8 -101.7(2)
C6 Ru C9 C8 -64.6(2)
P1 Ru C9 C8 -160.29(17)
C7 Ru C9 C8 -28.7(2)
H1M Ru C9 C10 -101.8(15)
C2 Ru C9 C10 153.3(2)
C1 Ru C9 C10 -170.8(2)
C5 Ru C9 C10 29.9(2)
C6 Ru C9 C10 67.0(2)
P1 Ru C9 C10 -28.6(2)
C7 Ru C9 C10 102.9(2)
C8 Ru C9 C10 131.6(3)
C8 C9 C10 C5 1.1(5)
Ru C9 C10 C5 -55.9(3)
C8 C9 C10 Ru 57.0(3)
C6 C5 C10 C9 -2.0(5)
C4 C5 C10 C9 170.0(3)
Ru C5 C10 C9 56.6(3)
C6 C5 C10 Ru -58.6(3)
C4 C5 C10 Ru 113.4(3)
H1M Ru C10 C9 79.2(15)
C2 Ru C10 C9 -99.4(5)
C1 Ru C10 C9 18.7(4)
C5 Ru C10 C9 -131.0(3)
C6 Ru C10 C9 -100.5(2)
P1 Ru C10 C9 157.3(2)
C7 Ru C10 C9 -64.3(2)
C8 Ru C10 C9 -28.7(2)
H1M Ru C10 C5 -149.9(15)
C2 Ru C10 C5 31.5(6)
C1 Ru C10 C5 149.7(3)
C9 Ru C10 C5 131.0(3)
C6 Ru C10 C5 30.47(18)
P1 Ru C10 C5 -71.78(18)
C7 Ru C10 C5 66.6(2)
C8 Ru C10 C5 102.3(2)
C3 P1 C11 C12 -66.7(3)
C17 P1 C11 C12 -175.9(2)
Ru P1 C11 C12 49.1(3)
C3 P1 C11 C16 168.7(2)
C17 P1 C11 C16 59.5(2)
Ru P1 C11 C16 -75.5(2)
C16 C11 C12 C13 -55.8(4)
P1 C11 C12 C13 179.4(2)
C11 C12 C13 C14 56.0(4)
C12 C13 C14 C15 -55.1(4)
C13 C14 C15 C16 54.7(4)
C14 C15 C16 C11 -55.2(4)
C12 C11 C16 C15 55.4(4)
P1 C11 C16 C15 -177.7(2)
C11 P1 C17 C22 172.0(2)
C3 P1 C17 C22 62.5(3)
Ru P1 C17 C22 -53.7(3)
C11 P1 C17 C18 45.7(3)
C3 P1 C17 C18 -63.8(3)
Ru P1 C17 C18 -179.97(19)
C22 C17 C18 C19 57.3(4)
P1 C17 C18 C19 -175.2(2)
C17 C18 C19 C20 -55.8(4)
C18 C19 C20 C21 54.3(4)
C19 C20 C21 C22 -54.4(4)
C20 C21 C22 C17 56.6(4)
C18 C17 C22 C21 -57.9(4)
P1 C17 C22 C21 173.3(2)
